data_1529536
loop_
_publ_author_name
'Akimoto, J.'
'Takei, H.'

_publ_section_title
;
 A large tunnel structure of triclinic Na2 Ti4 O9
;
_journal_name_full 'Journal of Solid State Chemistry'
_journal_page_first 132
_journal_page_last 139
_journal_volume 83
_journal_year 1989
_chemical_formula_sum 'Na2.08 O9 Ti4'
_chemical_name_systematic 'Na2.08 Ti4 O9'
_space_group_IT_number 2
_symmetry_space_group_name_Hall '-P 1'
_symmetry_space_group_name_H-M 'P -1'
_cell_angle_alpha 97.25
_cell_angle_beta 90
_cell_angle_gamma 102.44
_cell_formula_units_Z 2
_cell_length_a 10.653
_cell_length_b 11.647
_cell_length_c 2.9392
_cell_volume 353.134
_citation_journal_id_ASTM JSSCBI
_cod_data_source_file Akimoto_JSSCBI_1989_1864.cif
_cod_data_source_block Na2.08O9Ti4
_cod_original_cell_volume 353.1344
_cod_database_code 1529536

loop_
_symmetry_equiv_pos_as_xyz
x,y,z
-x,-y,-z

loop_
_atom_site_label
_atom_site_type_symbol
_atom_site_fract_x
_atom_site_fract_y
_atom_site_fract_z
_atom_site_occupancy
_atom_site_U_iso_or_equiv
Ti2 Ti+3 0.3745 0.4464 0.7232 1 0.0
Na2 Na+1 0.3068 0.1484 0.073 0.48 0.0
O7 O-2 0.4878 0.1119 0.555 1 0.0
O8 O-2 0.7829 0.2738 0.637 1 0.0
Ti4 Ti+3 0.809 0.1216 0.5609 1 0.0
Ti3 Ti+3 0.8791 0.4302 0.7151 1 0.0
O1 O-2 0.9394 0.1491 0.075 1 0.0
Ti5 Ti+3 0.5 0 0 1 0.0
Na1 Na+1 0.5974 0.2731 0.137 0.97 0.0
O9 O-2 0.5528 0.4305 0.715 1 0.0
O4 O-2 0.3186 0.3442 0.172 1 0.0
Ti1 Ti+3 0 0 0 1 0.0
O3 O-2 0.6947 0.0617 0.03 1 0.0
O6 O-2 0.7812 0.4837 0.242 1 0.0
O5 O-2 0.9918 0.4066 0.204 1 0.0
O2 O-2 0.1233 0.0461 0.523 1 0.0
Na3 Na+1 0.1041 0.2814 0.64 0.63 0.0
